data_4127683
loop_
_publ_author_name
'Bruffaerts, Jeffrey'
'von Wolff, Niklas'
'Diskin-Posner, Yael'
'Ben-David, Yehoshoa'
'Milstein, David'

_publ_section_title
;
 Formamides as Isocyanate Surrogates: A Mechanistically Driven Approach to
 the Development of Atom-Efficient, Selective Catalytic Syntheses of
 Ureas, Carbamates, and Heterocycles.
;
_journal_issue 41
_journal_name_full 'Journal of the American Chemical Society'
_journal_page_first 16486
_journal_page_last 16493
_journal_paper_doi 10.1021/jacs.9b08942
_journal_volume 141
_journal_year 2019
_chemical_formula_moiety 'C25 H44 N2 O2 P2 Ru'
_chemical_formula_sum 'C25 H44 N2 O2 P2 Ru'
_chemical_formula_weight 567.63
_space_group_crystal_system monoclinic
_space_group_IT_number 14
_space_group_name_Hall '-P 2ybc'
_space_group_name_H-M_alt 'P 1 21/c 1'
_symmetry_space_group_name_Hall '-P 2ybc'
_symmetry_space_group_name_H-M 'P 1 21/c 1'
_atom_sites_solution_hydrogens mixed
_audit_creation_method SHELXL-2014/7
_cell_angle_alpha 90
_cell_angle_beta 91.429(3)
_cell_angle_gamma 90
_cell_formula_units_Z 4
_cell_length_a 14.3292(5)
_cell_length_b 11.8411(5)
_cell_length_c 16.1689(6)
_cell_measurement_reflns_used 19900
_cell_measurement_temperature 100(2)
_cell_measurement_theta_max 35.7450
_cell_measurement_theta_min 3.7200
_cell_volume 2742.58(18)
_computing_cell_refinement 'CrysAlisPro 1.171.39.44a (Rigaku OD, 2018)'
_computing_data_collection 'CrysAlisPro 1.171.39.44a (Rigaku OD, 2018)'
_computing_data_reduction 'CrysAlisPro 1.171.39.44a (Rigaku OD, 2018)'
_computing_molecular_graphics 'Olex2 (Dolomanov et al., 2009)'
_computing_publication_material 'Olex2 (Dolomanov et al., 2009)'
_computing_structure_refinement 'SHELXL-2014/7 (Sheldrick, 2014)'
_computing_structure_solution 'ShelXT (Sheldrick, 2015)'
_diffrn_ambient_temperature 100(2)
_diffrn_measured_fraction_theta_full 0.997
_diffrn_measured_fraction_theta_max 0.998
_diffrn_measurement_device_type 'XtaLAB AFC12 (RINC): Kappa dual offset/far'
_diffrn_measurement_method '\w scans'
_diffrn_radiation_type MoK\a
_diffrn_radiation_wavelength 0.71073
_diffrn_reflns_av_R_equivalents 0.0370
_diffrn_reflns_av_unetI/netI 0.0338
_diffrn_reflns_Laue_measured_fraction_full 0.997
_diffrn_reflns_Laue_measured_fraction_max 0.998
_diffrn_reflns_limit_h_max 22
_diffrn_reflns_limit_h_min -22
_diffrn_reflns_limit_k_max 15
_diffrn_reflns_limit_k_min -18
_diffrn_reflns_limit_l_max 24
_diffrn_reflns_limit_l_min -24
_diffrn_reflns_number 45113
_diffrn_reflns_point_group_measured_fraction_full 0.997
_diffrn_reflns_point_group_measured_fraction_max 0.998
_diffrn_reflns_theta_full 25.242
_diffrn_reflns_theta_max 33.140
_diffrn_reflns_theta_min 3.394
_exptl_absorpt_coefficient_mu 0.712
_exptl_absorpt_correction_T_max 1.000
_exptl_absorpt_correction_T_min 0.806
_exptl_absorpt_correction_type gaussian
_exptl_absorpt_process_details
;
CrysAlisPro 1.171.39.44a (Rigaku Oxford Diffraction, 2018)
Numerical absorption correction based on gaussian integration over
            a multifaceted crystal model
Empirical absorption correction using spherical harmonics,
 implemented in SCALE3 ABSPACK scaling algorithm.
;
_exptl_crystal_colour colourless
_exptl_crystal_density_diffrn 1.375
_exptl_crystal_description needle
_exptl_crystal_F_000 1192
_exptl_crystal_size_max 0.203
_exptl_crystal_size_mid 0.046
_exptl_crystal_size_min 0.025
_refine_diff_density_max 0.592
_refine_diff_density_min -0.555
_refine_diff_density_rms 0.074
_refine_ls_extinction_method none
_refine_ls_goodness_of_fit_ref 1.035
_refine_ls_hydrogen_treatment mixed
_refine_ls_matrix_type full
_refine_ls_number_parameters 305
_refine_ls_number_reflns 10434
_refine_ls_number_restraints 0
_refine_ls_restrained_S_all 1.035
_refine_ls_R_factor_all 0.0331
_refine_ls_R_factor_gt 0.0244
_refine_ls_shift/su_max 0.003
_refine_ls_shift/su_mean 0.000
_refine_ls_structure_factor_coef Fsqd
_refine_ls_weighting_details 'w=1/[\s^2^(Fo^2^)+(0.0217P)^2^+0.7539P] where P=(Fo^2^+2Fc^2^)/3'
_refine_ls_weighting_scheme calc
_refine_ls_wR_factor_gt 0.0528
_refine_ls_wR_factor_ref 0.0550
_reflns_Friedel_coverage 0.000
_reflns_number_gt 8884
_reflns_number_total 10434
_reflns_threshold_expression 'I > 2\s(I)'
_cod_data_source_file ja9b08942_si_002.cif
_cod_data_source_block m2106a
_cod_database_code 4127683
_shelx_shelxl_version_number 2014/7
_shelx_space_group_comment
;
The symmetry employed for this shelxl refinement is uniquely defined
by the following loop, which should always be used as a source of
symmetry information in preference to the above space-group names.
They are only intended as comments.
;
_shelx_estimated_absorpt_t_min 0.869
_shelx_estimated_absorpt_t_max 0.982

loop_
_space_group_symop_operation_xyz
'x, y, z'
'-x, y+1/2, -z+1/2'
'-x, -y, -z'
'x, -y-1/2, z-1/2'

loop_
_atom_site_label
_atom_site_type_symbol
_atom_site_fract_x
_atom_site_fract_y
_atom_site_fract_z
_atom_site_U_iso_or_equiv
_atom_site_adp_type
_atom_site_occupancy
_atom_site_site_symmetry_order
_atom_site_calc_flag
_atom_site_refinement_flags_posn
_atom_site_refinement_flags_adp
Ru1 Ru 0.75169(2) 0.61805(2) 0.65335(2) 0.00819(2) Uani 1 1 d . .
H H 0.8409(13) 0.6103(14) 0.6057(11) 0.028(5) Uiso 1 1 d . .
P1 P 0.73980(2) 0.79119(2) 0.58465(2) 0.00877(5) Uani 1 1 d . .
P2 P 0.77189(2) 0.42367(2) 0.67056(2) 0.00981(5) Uani 1 1 d . .
O1 O 0.87234(8) 0.69401(9) 0.79656(6) 0.0277(2) Uani 1 1 d . .
O2 O 0.51873(9) 0.66551(11) 0.82730(7) 0.0398(3) Uani 1 1 d . .
N1 N 0.67761(6) 0.55922(8) 0.54425(6) 0.01042(16) Uani 1 1 d . .
N2 N 0.61541(7) 0.62016(9) 0.71524(6) 0.01596(19) Uani 1 1 d . .
C1 C 0.71287(8) 0.74012(10) 0.47861(6) 0.01168(19) Uani 1 1 d . .
H1A H 0.6735 0.7966 0.4492 0.014 Uiso 1 1 calc R U
H1B H 0.7717 0.7324 0.4483 0.014 Uiso 1 1 calc R U
C2 C 0.66303(7) 0.62840(9) 0.47830(6) 0.01104(19) Uani 1 1 d . .
C3 C 0.60921(8) 0.59412(11) 0.41023(7) 0.0153(2) Uani 1 1 d . .
H3 H 0.5957 0.6455 0.3664 0.018 Uiso 1 1 calc R U
C4 C 0.57528(9) 0.48472(11) 0.40657(7) 0.0171(2) Uani 1 1 d . .
H4 H 0.5386 0.4600 0.3603 0.021 Uiso 1 1 calc R U
C5 C 0.59568(8) 0.41208(10) 0.47153(7) 0.0149(2) Uani 1 1 d . .
H5 H 0.5757 0.3356 0.4692 0.018 Uiso 1 1 calc R U
C6 C 0.64570(8) 0.45179(10) 0.54027(7) 0.01191(19) Uani 1 1 d . .
C7 C 0.66635(8) 0.37591(10) 0.61288(7) 0.0132(2) Uani 1 1 d . .
H7A H 0.6757 0.2977 0.5931 0.016 Uiso 1 1 calc R U
H7B H 0.6125 0.3759 0.6501 0.016 Uiso 1 1 calc R U
C8 C 0.63967(8) 0.88977(10) 0.60635(7) 0.01231(19) Uani 1 1 d . .
C9 C 0.55069(8) 0.82396(11) 0.58186(7) 0.0161(2) Uani 1 1 d . .
H9A H 0.5471 0.8150 0.5216 0.024 Uiso 1 1 calc R U
H9B H 0.4958 0.8655 0.6003 0.024 Uiso 1 1 calc R U
H9C H 0.5524 0.7494 0.6081 0.024 Uiso 1 1 calc R U
C10 C 0.63844(9) 0.91231(11) 0.69992(7) 0.0163(2) Uani 1 1 d . .
H10A H 0.6417 0.8404 0.7298 0.024 Uiso 1 1 calc R U
H10B H 0.5806 0.9516 0.7135 0.024 Uiso 1 1 calc R U
H10C H 0.6922 0.9593 0.7161 0.024 Uiso 1 1 calc R U
C11 C 0.63697(9) 1.00229(10) 0.55953(8) 0.0174(2) Uani 1 1 d . .
H11A H 0.6907 1.0485 0.5769 0.026 Uiso 1 1 calc R U
H11B H 0.5791 1.0425 0.5718 0.026 Uiso 1 1 calc R U
H11C H 0.6394 0.9879 0.4999 0.026 Uiso 1 1 calc R U
C12 C 0.85072(8) 0.87451(9) 0.57184(7) 0.01191(19) Uani 1 1 d . .
C13 C 0.84887(9) 0.95164(10) 0.49527(7) 0.0161(2) Uani 1 1 d . .
H13A H 0.8393 0.9058 0.4453 0.024 Uiso 1 1 calc R U
H13B H 0.9083 0.9921 0.4922 0.024 Uiso 1 1 calc R U
H13C H 0.7978 1.0062 0.4995 0.024 Uiso 1 1 calc R U
C14 C 0.86995(9) 0.94378(10) 0.65064(7) 0.0162(2) Uani 1 1 d . .
H14A H 0.8219 1.0021 0.6556 0.024 Uiso 1 1 calc R U
H14B H 0.9314 0.9796 0.6477 0.024 Uiso 1 1 calc R U
H14C H 0.8688 0.8939 0.6990 0.024 Uiso 1 1 calc R U
C15 C 0.93329(8) 0.79295(10) 0.56188(8) 0.0169(2) Uani 1 1 d . .
H15A H 0.9418 0.7480 0.6124 0.025 Uiso 1 1 calc R U
H15B H 0.9902 0.8363 0.5520 0.025 Uiso 1 1 calc R U
H15C H 0.9205 0.7426 0.5148 0.025 Uiso 1 1 calc R U
C16 C 0.76125(8) 0.34822(10) 0.77272(7) 0.0131(2) Uani 1 1 d . .
C17 C 0.69067(9) 0.41487(11) 0.82375(7) 0.0173(2) Uani 1 1 d . .
H17A H 0.7128 0.4926 0.8312 0.026 Uiso 1 1 calc R U
H17B H 0.6844 0.3790 0.8780 0.026 Uiso 1 1 calc R U
H17C H 0.6299 0.4154 0.7946 0.026 Uiso 1 1 calc R U
C18 C 0.85517(9) 0.35011(11) 0.82049(7) 0.0180(2) Uani 1 1 d . .
H18A H 0.9000 0.3021 0.7922 0.027 Uiso 1 1 calc R U
H18B H 0.8466 0.3217 0.8767 0.027 Uiso 1 1 calc R U
H18C H 0.8789 0.4277 0.8231 0.027 Uiso 1 1 calc R U
C19 C 0.72498(10) 0.22621(11) 0.76546(8) 0.0199(2) Uani 1 1 d . .
H19A H 0.6637 0.2261 0.7371 0.030 Uiso 1 1 calc R U
H19B H 0.7193 0.1938 0.8209 0.030 Uiso 1 1 calc R U
H19C H 0.7688 0.1810 0.7338 0.030 Uiso 1 1 calc R U
C20 C 0.87371(8) 0.36411(10) 0.61198(7) 0.0138(2) Uani 1 1 d . .
C21 C 0.88298(9) 0.23567(11) 0.61822(8) 0.0199(2) Uani 1 1 d . .
H21A H 0.8989 0.2146 0.6755 0.030 Uiso 1 1 calc R U
H21B H 0.9323 0.2098 0.5818 0.030 Uiso 1 1 calc R U
H21C H 0.8237 0.2003 0.6014 0.030 Uiso 1 1 calc R U
C22 C 0.85969(9) 0.39356(11) 0.51953(7) 0.0176(2) Uani 1 1 d . .
H22A H 0.8048 0.3536 0.4971 0.026 Uiso 1 1 calc R U
H22B H 0.9150 0.3706 0.4893 0.026 Uiso 1 1 calc R U
H22C H 0.8504 0.4752 0.5135 0.026 Uiso 1 1 calc R U
C23 C 0.96518(8) 0.41969(11) 0.64267(8) 0.0181(2) Uani 1 1 d . .
H23A H 0.9601 0.5019 0.6369 0.027 Uiso 1 1 calc R U
H23B H 1.0170 0.3922 0.6097 0.027 Uiso 1 1 calc R U
H23C H 0.9767 0.4005 0.7010 0.027 Uiso 1 1 calc R U
C24 C 0.82408(8) 0.66493(10) 0.74188(7) 0.0149(2) Uani 1 1 d . .
C25 C 0.56934(9) 0.64259(11) 0.77013(8) 0.0186(2) Uani 1 1 d . .

loop_
_atom_site_aniso_label
_atom_site_aniso_U_11
_atom_site_aniso_U_22
_atom_site_aniso_U_33
_atom_site_aniso_U_23
_atom_site_aniso_U_13
_atom_site_aniso_U_12
Ru1 0.00896(4) 0.00783(4) 0.00773(4) -0.00029(3) -0.00099(3) -0.00076(3)
P1 0.00920(11) 0.00857(13) 0.00854(11) -0.00008(9) 0.00018(9) 0.00037(9)
P2 0.01023(12) 0.00862(13) 0.01054(12) 0.00005(9) -0.00045(9) -0.00100(9)
O1 0.0369(6) 0.0255(5) 0.0200(5) 0.0031(4) -0.0148(4) -0.0114(4)
O2 0.0438(7) 0.0379(7) 0.0390(6) -0.0156(5) 0.0279(5) -0.0148(5)
N1 0.0096(4) 0.0123(4) 0.0093(4) -0.0023(3) -0.0003(3) 0.0002(3)
N2 0.0175(4) 0.0137(5) 0.0164(4) 0.0025(4) -0.0036(4) -0.0014(4)
C1 0.0136(5) 0.0131(5) 0.0083(4) -0.0004(4) 0.0002(4) -0.0002(4)
C2 0.0106(4) 0.0137(5) 0.0089(4) -0.0015(4) 0.0012(3) 0.0008(4)
C3 0.0170(5) 0.0193(6) 0.0093(5) -0.0014(4) -0.0014(4) 0.0002(4)
C4 0.0166(5) 0.0219(6) 0.0127(5) -0.0038(4) -0.0036(4) -0.0025(4)
C5 0.0148(5) 0.0149(5) 0.0150(5) -0.0038(4) -0.0018(4) -0.0039(4)
C6 0.0102(4) 0.0136(5) 0.0118(5) -0.0019(4) -0.0001(4) -0.0010(4)
C7 0.0137(5) 0.0114(5) 0.0144(5) 0.0000(4) -0.0019(4) -0.0035(4)
C8 0.0123(4) 0.0120(5) 0.0128(5) 0.0004(4) 0.0018(4) 0.0022(4)
C9 0.0108(5) 0.0196(6) 0.0178(5) 0.0017(4) 0.0003(4) 0.0005(4)
C10 0.0201(5) 0.0158(6) 0.0131(5) -0.0023(4) 0.0043(4) 0.0017(4)
C11 0.0182(5) 0.0148(6) 0.0193(5) 0.0037(4) 0.0031(4) 0.0050(4)
C12 0.0111(4) 0.0109(5) 0.0137(5) 0.0010(4) 0.0002(4) -0.0011(4)
C13 0.0169(5) 0.0147(6) 0.0166(5) 0.0041(4) 0.0016(4) -0.0022(4)
C14 0.0175(5) 0.0129(5) 0.0179(5) 0.0000(4) -0.0032(4) -0.0033(4)
C15 0.0106(5) 0.0148(6) 0.0255(6) 0.0018(4) 0.0026(4) -0.0007(4)
C16 0.0148(5) 0.0118(5) 0.0128(5) 0.0021(4) -0.0002(4) -0.0009(4)
C17 0.0183(5) 0.0198(6) 0.0139(5) 0.0029(4) 0.0038(4) 0.0008(4)
C18 0.0187(5) 0.0198(6) 0.0153(5) 0.0028(4) -0.0033(4) 0.0010(4)
C19 0.0264(6) 0.0144(6) 0.0190(6) 0.0038(4) 0.0015(5) -0.0051(5)
C20 0.0143(5) 0.0106(5) 0.0165(5) -0.0004(4) 0.0024(4) 0.0009(4)
C21 0.0235(6) 0.0125(6) 0.0238(6) -0.0007(4) 0.0059(5) 0.0034(5)
C22 0.0202(5) 0.0167(6) 0.0161(5) -0.0014(4) 0.0054(4) 0.0026(4)
C23 0.0118(5) 0.0178(6) 0.0247(6) 0.0009(5) 0.0013(4) 0.0013(4)
C24 0.0186(5) 0.0118(5) 0.0144(5) 0.0024(4) -0.0019(4) -0.0035(4)
C25 0.0187(5) 0.0140(6) 0.0230(6) -0.0012(4) -0.0007(5) -0.0069(4)

loop_
_atom_type_symbol
_atom_type_description
_atom_type_scat_dispersion_real
_atom_type_scat_dispersion_imag
_atom_type_scat_source
C C 0.0033 0.0016 'International Tables Vol C Tables 4.2.6.8 and 6.1.1.4'
H H 0.0000 0.0000 'International Tables Vol C Tables 4.2.6.8 and 6.1.1.4'
N N 0.0061 0.0033 'International Tables Vol C Tables 4.2.6.8 and 6.1.1.4'
O O 0.0106 0.0060 'International Tables Vol C Tables 4.2.6.8 and 6.1.1.4'
P P 0.1023 0.0942 'International Tables Vol C Tables 4.2.6.8 and 6.1.1.4'
Ru Ru -1.2594 0.8363 'International Tables Vol C Tables 4.2.6.8 and 6.1.1.4'

loop_
_geom_angle_atom_site_label_1
_geom_angle_atom_site_label_2
_geom_angle_atom_site_label_3
_geom_angle
C24 Ru1 N1 175.09(4)
C24 Ru1 N2 97.58(5)
N1 Ru1 N2 87.22(4)
C24 Ru1 P2 98.01(4)
N1 Ru1 P2 80.55(3)
N2 Ru1 P2 93.74(3)
C24 Ru1 P1 97.97(4)
N1 Ru1 P1 82.28(3)
N2 Ru1 P1 98.64(3)
P2 Ru1 P1 158.270(10)
C24 Ru1 H 86.9(7)
N1 Ru1 H 88.2(7)
N2 Ru1 H 175.2(7)
P2 Ru1 H 84.1(6)
P1 Ru1 H 82.2(6)
C1 P1 C12 103.06(5)
C1 P1 C8 103.43(5)
C12 P1 C8 110.06(5)
C1 P1 Ru1 99.49(4)
C12 P1 Ru1 117.36(4)
C8 P1 Ru1 120.05(4)
C7 P2 C16 102.37(5)
C7 P2 C20 105.35(5)
C16 P2 C20 109.95(5)
C7 P2 Ru1 98.29(4)
C16 P2 Ru1 123.94(4)
C20 P2 Ru1 113.69(4)
C6 N1 C2 119.02(9)
C6 N1 Ru1 120.18(7)
C2 N1 Ru1 120.80(7)
C25 N2 Ru1 151.64(10)
C2 C1 P1 112.27(7)
C2 C1 H1A 109.2
P1 C1 H1A 109.2
C2 C1 H1B 109.2
P1 C1 H1B 109.2
H1A C1 H1B 107.9
N1 C2 C3 121.20(10)
N1 C2 C1 117.70(9)
C3 C2 C1 120.96(10)
C4 C3 C2 119.67(11)
C4 C3 H3 120.2
C2 C3 H3 120.2
C5 C4 C3 118.81(11)
C5 C4 H4 120.6
C3 C4 H4 120.6
C4 C5 C6 119.48(11)
C4 C5 H5 120.3
C6 C5 H5 120.3
N1 C6 C5 121.56(10)
N1 C6 C7 117.75(9)
C5 C6 C7 120.69(10)
C6 C7 P2 110.77(8)
C6 C7 H7A 109.5
P2 C7 H7A 109.5
C6 C7 H7B 109.5
P2 C7 H7B 109.5
H7A C7 H7B 108.1
C11 C8 C10 109.55(10)
C11 C8 C9 107.62(10)
C10 C8 C9 108.16(9)
C11 C8 P1 117.09(8)
C10 C8 P1 108.52(8)
C9 C8 P1 105.53(8)
C8 C9 H9A 109.5
C8 C9 H9B 109.5
H9A C9 H9B 109.5
C8 C9 H9C 109.5
H9A C9 H9C 109.5
H9B C9 H9C 109.5
C8 C10 H10A 109.5
C8 C10 H10B 109.5
H10A C10 H10B 109.5
C8 C10 H10C 109.5
H10A C10 H10C 109.5
H10B C10 H10C 109.5
C8 C11 H11A 109.5
C8 C11 H11B 109.5
H11A C11 H11B 109.5
C8 C11 H11C 109.5
H11A C11 H11C 109.5
H11B C11 H11C 109.5
C14 C12 C13 110.49(9)
C14 C12 C15 107.44(10)
C13 C12 C15 106.64(9)
C14 C12 P1 108.82(8)
C13 C12 P1 113.66(8)
C15 C12 P1 109.59(8)
C12 C13 H13A 109.5
C12 C13 H13B 109.5
H13A C13 H13B 109.5
C12 C13 H13C 109.5
H13A C13 H13C 109.5
H13B C13 H13C 109.5
C12 C14 H14A 109.5
C12 C14 H14B 109.5
H14A C14 H14B 109.5
C12 C14 H14C 109.5
H14A C14 H14C 109.5
H14B C14 H14C 109.5
C12 C15 H15A 109.5
C12 C15 H15B 109.5
H15A C15 H15B 109.5
C12 C15 H15C 109.5
H15A C15 H15C 109.5
H15B C15 H15C 109.5
C18 C16 C19 110.01(10)
C18 C16 C17 107.60(10)
C19 C16 C17 107.29(10)
C18 C16 P2 110.15(8)
C19 C16 P2 114.34(8)
C17 C16 P2 107.16(8)
C16 C17 H17A 109.5
C16 C17 H17B 109.5
H17A C17 H17B 109.5
C16 C17 H17C 109.5
H17A C17 H17C 109.5
H17B C17 H17C 109.5
C16 C18 H18A 109.5
C16 C18 H18B 109.5
H18A C18 H18B 109.5
C16 C18 H18C 109.5
H18A C18 H18C 109.5
H18B C18 H18C 109.5
C16 C19 H19A 109.5
C16 C19 H19B 109.5
H19A C19 H19B 109.5
C16 C19 H19C 109.5
H19A C19 H19C 109.5
H19B C19 H19C 109.5
C21 C20 C23 109.40(10)
C21 C20 C22 107.31(10)
C23 C20 C22 107.77(10)
C21 C20 P2 113.81(8)
C23 C20 P2 109.88(8)
C22 C20 P2 108.47(8)
C20 C21 H21A 109.5
C20 C21 H21B 109.5
H21A C21 H21B 109.5
C20 C21 H21C 109.5
H21A C21 H21C 109.5
H21B C21 H21C 109.5
C20 C22 H22A 109.5
C20 C22 H22B 109.5
H22A C22 H22B 109.5
C20 C22 H22C 109.5
H22A C22 H22C 109.5
H22B C22 H22C 109.5
C20 C23 H23A 109.5
C20 C23 H23B 109.5
H23A C23 H23B 109.5
C20 C23 H23C 109.5
H23A C23 H23C 109.5
H23B C23 H23C 109.5
O1 C24 Ru1 177.91(11)
N2 C25 O2 178.52(15)

loop_
_geom_bond_atom_site_label_1
_geom_bond_atom_site_label_2
_geom_bond_distance
Ru1 C24 1.8328(12)
Ru1 N1 2.1518(9)
Ru1 N2 2.2164(11)
Ru1 P2 2.3356(3)
Ru1 P1 2.3359(3)
Ru1 H 1.512(17)
P1 C1 1.8496(11)
P1 C12 1.8866(11)
P1 C8 1.8892(11)
P2 C7 1.8457(11)
P2 C16 1.8874(11)
P2 C20 1.8952(12)
O1 C24 1.1610(15)
O2 C25 1.2197(16)
N1 C6 1.3527(15)
N1 C2 1.3568(14)
N2 C25 1.1503(17)
C1 C2 1.5034(16)
C1 H1A 0.9900
C1 H1B 0.9900
C2 C3 1.3886(15)
C3 C4 1.3844(18)
C3 H3 0.9500
C4 C5 1.3832(17)
C4 H4 0.9500
C5 C6 1.3893(15)
C5 H5 0.9500
C6 C7 1.5019(16)
C7 H7A 0.9900
C7 H7B 0.9900
C8 C11 1.5325(16)
C8 C10 1.5368(16)
C8 C9 1.5378(17)
C9 H9A 0.9800
C9 H9B 0.9800
C9 H9C 0.9800
C10 H10A 0.9800
C10 H10B 0.9800
C10 H10C 0.9800
C11 H11A 0.9800
C11 H11B 0.9800
C11 H11C 0.9800
C12 C14 1.5345(16)
C12 C13 1.5380(16)
C12 C15 1.5389(16)
C13 H13A 0.9800
C13 H13B 0.9800
C13 H13C 0.9800
C14 H14A 0.9800
C14 H14B 0.9800
C14 H14C 0.9800
C15 H15A 0.9800
C15 H15B 0.9800
C15 H15C 0.9800
C16 C18 1.5351(16)
C16 C19 1.5389(17)
C16 C17 1.5389(16)
C17 H17A 0.9800
C17 H17B 0.9800
C17 H17C 0.9800
C18 H18A 0.9800
C18 H18B 0.9800
C18 H18C 0.9800
C19 H19A 0.9800
C19 H19B 0.9800
C19 H19C 0.9800
C20 C21 1.5298(17)
C20 C23 1.5379(17)
C20 C22 1.5432(17)
C21 H21A 0.9800
C21 H21B 0.9800
C21 H21C 0.9800
C22 H22A 0.9800
C22 H22B 0.9800
C22 H22C 0.9800
C23 H23A 0.9800
C23 H23B 0.9800
C23 H23C 0.9800

loop_
_geom_torsion_atom_site_label_1
_geom_torsion_atom_site_label_2
_geom_torsion_atom_site_label_3
_geom_torsion_atom_site_label_4
_geom_torsion
C12 P1 C1 C2 149.37(8)
C8 P1 C1 C2 -95.95(8)
Ru1 P1 C1 C2 28.23(8)
C6 N1 C2 C3 5.71(16)
Ru1 N1 C2 C3 -174.99(8)
C6 N1 C2 C1 -169.86(9)
Ru1 N1 C2 C1 9.43(13)
P1 C1 C2 N1 -26.73(12)
P1 C1 C2 C3 157.68(9)
N1 C2 C3 C4 -4.77(17)
C1 C2 C3 C4 170.66(10)
C2 C3 C4 C5 0.32(18)
C3 C4 C5 C6 2.99(18)
C2 N1 C6 C5 -2.28(16)
Ru1 N1 C6 C5 178.42(8)
C2 N1 C6 C7 177.54(10)
Ru1 N1 C6 C7 -1.75(13)
C4 C5 C6 N1 -2.08(17)
C4 C5 C6 C7 178.10(11)
N1 C6 C7 P2 -25.15(13)
C5 C6 C7 P2 154.68(9)
C16 P2 C7 C6 162.84(8)
C20 P2 C7 C6 -82.17(9)
Ru1 P2 C7 C6 35.28(8)
C1 P1 C8 C11 -71.02(10)
C12 P1 C8 C11 38.53(10)
Ru1 P1 C8 C11 179.46(7)
C1 P1 C8 C10 164.40(8)
C12 P1 C8 C10 -86.06(9)
Ru1 P1 C8 C10 54.88(9)
C1 P1 C8 C9 48.66(8)
C12 P1 C8 C9 158.20(7)
Ru1 P1 C8 C9 -60.86(8)
C1 P1 C12 C14 167.60(8)
C8 P1 C12 C14 57.81(9)
Ru1 P1 C12 C14 -84.30(8)
C1 P1 C12 C13 44.02(9)
C8 P1 C12 C13 -65.78(9)
Ru1 P1 C12 C13 152.12(7)
C1 P1 C12 C15 -75.17(9)
C8 P1 C12 C15 175.03(8)
Ru1 P1 C12 C15 32.92(9)
C7 P2 C16 C18 164.11(8)
C20 P2 C16 C18 52.53(10)
Ru1 P2 C16 C18 -86.89(9)
C7 P2 C16 C19 39.64(10)
C20 P2 C16 C19 -71.95(10)
Ru1 P2 C16 C19 148.63(7)
C7 P2 C16 C17 -79.12(9)
C20 P2 C16 C17 169.30(8)
Ru1 P2 C16 C17 29.88(9)
C7 P2 C20 C21 -69.47(10)
C16 P2 C20 C21 40.16(10)
Ru1 P2 C20 C21 -175.95(8)
C7 P2 C20 C23 167.46(8)
C16 P2 C20 C23 -82.91(9)
Ru1 P2 C20 C23 60.98(9)
C7 P2 C20 C22 49.88(9)
C16 P2 C20 C22 159.51(8)
Ru1 P2 C20 C22 -56.60(9)
